data_1549334
loop_
_publ_author_name
'B\"ohnke, Julian'
'Br\"uckner, Tobias'
'Hermann, Alexander'
'Gonz\'alez-Belman, Oscar F'
'Arrowsmith, Merle'
'Jim\'enez-Halla, J Oscar C'
'Braunschweig, Holger'

_publ_section_title
;
 Single and double activation of acetone by isolobal B[triple bond, length
 as m-dash]N and B[triple bond, length as m-dash]B triple bonds.
;
_journal_issue 24
_journal_name_full 'Chemical science'
_journal_page_first 5354
_journal_page_last 5359
_journal_paper_doi 10.1039/c8sc01249k
_journal_volume 9
_journal_year 2018
_chemical_formula_moiety 'C43 H68 B2 N2 O'
_chemical_formula_sum 'C43 H68 B2 N2 O'
_chemical_formula_weight 650.61
_chemical_properties_physical Air-sensitive,Moisture-sensitive
_space_group_crystal_system monoclinic
_space_group_IT_number 14
_space_group_name_Hall '-P 2yn'
_space_group_name_H-M_alt 'P 1 21/n 1'
_symmetry_space_group_name_Hall '-P 2yn'
_symmetry_space_group_name_H-M 'P 1 21/n 1'
_atom_sites_solution_hydrogens mixed
_audit_creation_method SHELXL-2014/6
_audit_update_record
;
2018-03-15 deposited with the CCDC.
2018-04-30 downloaded from the CCDC.
;
_cell_angle_alpha 90
_cell_angle_beta 91.58(3)
_cell_angle_gamma 90
_cell_formula_units_Z 4
_cell_length_a 9.499(4)
_cell_length_b 22.755(7)
_cell_length_c 19.041(6)
_cell_measurement_reflns_used 9674
_cell_measurement_temperature 100(2)
_cell_measurement_theta_max 26.73
_cell_measurement_theta_min 2.53
_cell_volume 4114(3)
_computing_cell_refinement 'Saint+ ver. V8.34A (Bruker AXS)'
_computing_data_collection 'APEX2 ver. 2014.9 (Bruker AXS)'
_computing_data_reduction 'Saint+ ver. V8.34A (Bruker AXS)'
_computing_molecular_graphics 'ShelXLe (Huebschle et all, 2011)'
_computing_publication_material 'SHELXL-2014/6 (Sheldrick, 2014)'
_computing_structure_refinement 'SHELXL-2014/6 (Sheldrick, 2014)'
_computing_structure_solution 'SHELXT (Sheldrick, 2014)'
_diffrn_ambient_temperature 100(2)
_diffrn_detector 'CMOS area detector (Photon 100)'
_diffrn_detector_area_resol_mean 10.24
_diffrn_measured_fraction_theta_full 0.997
_diffrn_measured_fraction_theta_max 0.997
_diffrn_measurement_device_type 'Bruker D8 Quest'
_diffrn_measurement_method '\f and \w scans'
_diffrn_radiation_monochromator 'multi-layer mirror'
_diffrn_radiation_type MoK\a
_diffrn_radiation_wavelength 0.71073
_diffrn_reflns_av_R_equivalents 0.0436
_diffrn_reflns_av_unetI/netI 0.0258
_diffrn_reflns_Laue_measured_fraction_full 0.997
_diffrn_reflns_Laue_measured_fraction_max 0.997
_diffrn_reflns_limit_h_max 11
_diffrn_reflns_limit_h_min -11
_diffrn_reflns_limit_k_max 28
_diffrn_reflns_limit_k_min -28
_diffrn_reflns_limit_l_max 23
_diffrn_reflns_limit_l_min -23
_diffrn_reflns_number 54708
_diffrn_reflns_point_group_measured_fraction_full 0.997
_diffrn_reflns_point_group_measured_fraction_max 0.997
_diffrn_reflns_theta_full 26.000
_diffrn_reflns_theta_max 26.372
_diffrn_reflns_theta_min 2.324
_diffrn_source 'microfocus sealed tube (Incoatec ImS)'
_exptl_absorpt_coefficient_mu 0.060
_exptl_absorpt_correction_T_max 0.7454
_exptl_absorpt_correction_T_min 0.6746
_exptl_absorpt_correction_type multi-scan
_exptl_absorpt_process_details 'SadAbs 2014/4 (Bruker AXS)'
_exptl_crystal_colour yellow
_exptl_crystal_density_diffrn 1.050
_exptl_crystal_description block
_exptl_crystal_F_000 1432
_exptl_crystal_size_max 0.202
_exptl_crystal_size_mid 0.169
_exptl_crystal_size_min 0.147
_refine_diff_density_max 0.263
_refine_diff_density_min -0.239
_refine_diff_density_rms 0.039
_refine_ls_extinction_method none
_refine_ls_goodness_of_fit_ref 1.029
_refine_ls_hydrogen_treatment mixed
_refine_ls_matrix_type full
_refine_ls_number_parameters 454
_refine_ls_number_reflns 8385
_refine_ls_number_restraints 0
_refine_ls_restrained_S_all 1.029
_refine_ls_R_factor_all 0.0551
_refine_ls_R_factor_gt 0.0407
_refine_ls_shift/su_max 0.001
_refine_ls_shift/su_mean 0.000
_refine_ls_structure_factor_coef Fsqd
_refine_ls_weighting_details 'w=1/[\s^2^(Fo^2^)+(0.0547P)^2^+1.5192P] where P=(Fo^2^+2Fc^2^)/3'
_refine_ls_weighting_scheme calc
_refine_ls_wR_factor_gt 0.1026
_refine_ls_wR_factor_ref 0.1128
_reflns_Friedel_coverage 0.000
_reflns_number_gt 6848
_reflns_number_total 8385
_reflns_threshold_expression 'I > 2\s(I)'
_cod_data_source_file c8sc01249k2.cif
_cod_data_source_block test_a_CCDC1
_cod_depositor_comments 'Adding full bibliography for 1549333--1549337.cif.'
_cod_original_cell_volume 4114(2)
_cod_database_code 1549334
_shelx_space_group_comment
;
The symmetry employed for this shelxl refinement is uniquely defined
by the following loop, which should always be used as a source of
symmetry information in preference to the above space-group names.
They are only intended as comments.
;
_shelx_estimated_absorpt_t_min 0.988
_shelx_estimated_absorpt_t_max 0.991

loop_
_space_group_symop_operation_xyz
'x, y, z'
'-x+1/2, y+1/2, -z+1/2'
'-x, -y, -z'
'x-1/2, -y-1/2, z-1/2'

loop_
_atom_site_label
_atom_site_type_symbol
_atom_site_fract_x
_atom_site_fract_y
_atom_site_fract_z
_atom_site_U_iso_or_equiv
_atom_site_adp_type
_atom_site_occupancy
_atom_site_site_symmetry_order
_atom_site_calc_flag
_atom_site_refinement_flags_posn
_atom_site_refinement_flags_adp
O1 O 0.11660(9) 0.28083(4) 0.41632(4) 0.01788(19) Uani 1 1 d . .
H1 H 0.3319(18) 0.3312(7) 0.4159(8) 0.035(4) Uiso 1 1 d . .
N1 N 0.33327(11) 0.19138(4) 0.43724(5) 0.0169(2) Uani 1 1 d . .
B1 B 0.24336(14) 0.28572(6) 0.38030(7) 0.0163(3) Uani 1 1 d . .
B2 B 0.26750(15) 0.36035(6) 0.37244(7) 0.0169(3) Uani 1 1 d . .
C1 C 0.05611(13) 0.33477(5) 0.42985(6) 0.0172(2) Uani 1 1 d . .
C2 C 0.12655(13) 0.38097(5) 0.40639(6) 0.0180(3) Uani 1 1 d . .
H2 H 0.0962 0.4206 0.4096 0.022 Uiso 1 1 calc R U
N2 N 0.35192(10) 0.44687(4) 0.30055(5) 0.0156(2) Uani 1 1 d . .
C3 C -0.07399(13) 0.33019(6) 0.47152(7) 0.0218(3) Uani 1 1 d . .
H3A H -0.1214 0.3684 0.4722 0.033 Uiso 1 1 calc R U
H3B H -0.0488 0.3183 0.5197 0.033 Uiso 1 1 calc R U
H3C H -0.1373 0.3009 0.4500 0.033 Uiso 1 1 calc R U
C4 C 0.32182(13) 0.22405(5) 0.36964(6) 0.0165(2) Uani 1 1 d . .
H4 H 0.4189 0.2320 0.3530 0.020 Uiso 1 1 calc R U
C5 C 0.24746(13) 0.13732(5) 0.43689(7) 0.0212(3) Uani 1 1 d . .
C6 C 0.31713(15) 0.08784(6) 0.47919(8) 0.0279(3) Uani 1 1 d . .
H6A H 0.2561 0.0531 0.4778 0.042 Uiso 1 1 calc R U
H6B H 0.3322 0.1005 0.5280 0.042 Uiso 1 1 calc R U
H6C H 0.4079 0.0781 0.4589 0.042 Uiso 1 1 calc R U
C7 C 0.10082(14) 0.14794(6) 0.46694(8) 0.0267(3) Uani 1 1 d . .
H7A H 0.0427 0.1127 0.4599 0.040 Uiso 1 1 calc R U
H7B H 0.0560 0.1813 0.4428 0.040 Uiso 1 1 calc R U
H7C H 0.1105 0.1565 0.5173 0.040 Uiso 1 1 calc R U
C8 C 0.23540(15) 0.12265(6) 0.35806(7) 0.0258(3) Uani 1 1 d . .
H8A H 0.1442 0.1032 0.3472 0.031 Uiso 1 1 calc R U
H8B H 0.3121 0.0956 0.3451 0.031 Uiso 1 1 calc R U
C9 C 0.24608(14) 0.18046(6) 0.31636(7) 0.0217(3) Uani 1 1 d . .
C10 C 0.33503(16) 0.17146(7) 0.25095(7) 0.0308(3) Uani 1 1 d . .
H10A H 0.2910 0.1414 0.2208 0.046 Uiso 1 1 calc R U
H10B H 0.4300 0.1587 0.2654 0.046 Uiso 1 1 calc R U
H10C H 0.3407 0.2085 0.2250 0.046 Uiso 1 1 calc R U
C11 C 0.10026(15) 0.20172(6) 0.29014(7) 0.0263(3) Uani 1 1 d . .
H11A H 0.0605 0.1733 0.2563 0.039 Uiso 1 1 calc R U
H11B H 0.1095 0.2401 0.2673 0.039 Uiso 1 1 calc R U
H11C H 0.0378 0.2053 0.3300 0.039 Uiso 1 1 calc R U
C12 C 0.45262(13) 0.20217(5) 0.48256(6) 0.0172(2) Uani 1 1 d . .
C13 C 0.58896(14) 0.18186(6) 0.46596(7) 0.0203(3) Uani 1 1 d . .
C14 C 0.61740(14) 0.14568(6) 0.40073(7) 0.0257(3) Uani 1 1 d . .
H14 H 0.5247 0.1364 0.3771 0.031 Uiso 1 1 calc R U
C15 C 0.70595(16) 0.17995(7) 0.34846(8) 0.0344(3) Uani 1 1 d . .
H15A H 0.7203 0.1558 0.3066 0.052 Uiso 1 1 calc R U
H15B H 0.7974 0.1897 0.3705 0.052 Uiso 1 1 calc R U
H15C H 0.6567 0.2162 0.3349 0.052 Uiso 1 1 calc R U
C16 C 0.69155(16) 0.08711(7) 0.41860(9) 0.0348(4) Uani 1 1 d . .
H16A H 0.6978 0.0633 0.3759 0.052 Uiso 1 1 calc R U
H16B H 0.6375 0.0658 0.4535 0.052 Uiso 1 1 calc R U
H16C H 0.7865 0.0950 0.4377 0.052 Uiso 1 1 calc R U
C17 C 0.70293(14) 0.19561(6) 0.51080(7) 0.0250(3) Uani 1 1 d . .
H17 H 0.7943 0.1820 0.4998 0.030 Uiso 1 1 calc R U
C18 C 0.68558(14) 0.22863(6) 0.57095(7) 0.0267(3) Uani 1 1 d . .
H18 H 0.7643 0.2375 0.6009 0.032 Uiso 1 1 calc R U
C19 C 0.55303(14) 0.24857(6) 0.58710(7) 0.0234(3) Uani 1 1 d . .
H19 H 0.5415 0.2712 0.6285 0.028 Uiso 1 1 calc R U
C20 C 0.43574(13) 0.23629(5) 0.54397(6) 0.0183(3) Uani 1 1 d . .
C21 C 0.29233(14) 0.25897(6) 0.56473(6) 0.0205(3) Uani 1 1 d . .
H21 H 0.2242 0.2507 0.5250 0.025 Uiso 1 1 calc R U
C22 C 0.29103(15) 0.32539(6) 0.57824(7) 0.0262(3) Uani 1 1 d . .
H22A H 0.1952 0.3380 0.5887 0.039 Uiso 1 1 calc R U
H22B H 0.3228 0.3461 0.5364 0.039 Uiso 1 1 calc R U
H22C H 0.3543 0.3346 0.6183 0.039 Uiso 1 1 calc R U
C23 C 0.24016(15) 0.22694(7) 0.62966(7) 0.0304(3) Uani 1 1 d . .
H23A H 0.1434 0.2391 0.6387 0.046 Uiso 1 1 calc R U
H23B H 0.3011 0.2367 0.6704 0.046 Uiso 1 1 calc R U
H23C H 0.2425 0.1844 0.6215 0.046 Uiso 1 1 calc R U
C24 C 0.37410(12) 0.39440(5) 0.32951(6) 0.0155(2) Uani 1 1 d . .
C25 C 0.47092(13) 0.47044(6) 0.25713(7) 0.0202(3) Uani 1 1 d . .
C26 C 0.43338(15) 0.46702(6) 0.17850(7) 0.0266(3) Uani 1 1 d . .
H26A H 0.5127 0.4815 0.1515 0.040 Uiso 1 1 calc R U
H26B H 0.3501 0.4913 0.1681 0.040 Uiso 1 1 calc R U
H26C H 0.4133 0.4261 0.1655 0.040 Uiso 1 1 calc R U
C27 C 0.50534(15) 0.53424(6) 0.27524(7) 0.0254(3) Uani 1 1 d . .
H27A H 0.5796 0.5484 0.2448 0.038 Uiso 1 1 calc R U
H27B H 0.5378 0.5368 0.3244 0.038 Uiso 1 1 calc R U
H27C H 0.4208 0.5584 0.2681 0.038 Uiso 1 1 calc R U
C28 C 0.58981(14) 0.42895(6) 0.28051(7) 0.0237(3) Uani 1 1 d . .
H28A H 0.6502 0.4478 0.3173 0.028 Uiso 1 1 calc R U
H28B H 0.6489 0.4189 0.2402 0.028 Uiso 1 1 calc R U
C29 C 0.52021(13) 0.37325(6) 0.30970(6) 0.0189(3) Uani 1 1 d . .
C30 C 0.50493(15) 0.32550(6) 0.25296(7) 0.0254(3) Uani 1 1 d . .
H30A H 0.5985 0.3122 0.2396 0.038 Uiso 1 1 calc R U
H30B H 0.4546 0.3416 0.2117 0.038 Uiso 1 1 calc R U
H30C H 0.4519 0.2922 0.2714 0.038 Uiso 1 1 calc R U
C31 C 0.60672(14) 0.34914(6) 0.37208(7) 0.0248(3) Uani 1 1 d . .
H31A H 0.7026 0.3406 0.3573 0.037 Uiso 1 1 calc R U
H31B H 0.5630 0.3130 0.3890 0.037 Uiso 1 1 calc R U
H31C H 0.6101 0.3784 0.4099 0.037 Uiso 1 1 calc R U
C32 C 0.22144(12) 0.47920(5) 0.30852(6) 0.0159(2) Uani 1 1 d . .
C33 C 0.10718(13) 0.46814(5) 0.26212(6) 0.0190(3) Uani 1 1 d . .
C34 C 0.10601(14) 0.41965(6) 0.20720(7) 0.0227(3) Uani 1 1 d . .
H34 H 0.2024 0.4020 0.2067 0.027 Uiso 1 1 calc R U
C35 C 0.06987(18) 0.44235(7) 0.13304(7) 0.0347(4) Uani 1 1 d . .
H35A H 0.0785 0.4102 0.0992 0.052 Uiso 1 1 calc R U
H35B H 0.1349 0.4740 0.1212 0.052 Uiso 1 1 calc R U
H35C H -0.0269 0.4573 0.1313 0.052 Uiso 1 1 calc R U
C36 C 0.00230(15) 0.37117(6) 0.22697(8) 0.0284(3) Uani 1 1 d . .
H36A H 0.0089 0.3385 0.1936 0.043 Uiso 1 1 calc R U
H36B H -0.0937 0.3869 0.2254 0.043 Uiso 1 1 calc R U
H36C H 0.0255 0.3571 0.2745 0.043 Uiso 1 1 calc R U
C37 C -0.01620(14) 0.50042(6) 0.27142(7) 0.0230(3) Uani 1 1 d . .
H37 H -0.0941 0.4947 0.2398 0.028 Uiso 1 1 calc R U
C38 C -0.02731(14) 0.54042(6) 0.32546(7) 0.0242(3) Uani 1 1 d . .
H38 H -0.1117 0.5622 0.3304 0.029 Uiso 1 1 calc R U
C39 C 0.08467(14) 0.54866(5) 0.37236(7) 0.0206(3) Uani 1 1 d . .
H39 H 0.0752 0.5755 0.4101 0.025 Uiso 1 1 calc R U
C40 C 0.21125(13) 0.51836(5) 0.36541(6) 0.0171(2) Uani 1 1 d . .
C41 C 0.32695(14) 0.52637(6) 0.42160(7) 0.0204(3) Uani 1 1 d . .
H41 H 0.4106 0.5031 0.4071 0.024 Uiso 1 1 calc R U
C42 C 0.37239(15) 0.59083(6) 0.42834(7) 0.0254(3) Uani 1 1 d . .
H42A H 0.4524 0.5939 0.4617 0.038 Uiso 1 1 calc R U
H42B H 0.2937 0.6143 0.4452 0.038 Uiso 1 1 calc R U
H42C H 0.4001 0.6055 0.3824 0.038 Uiso 1 1 calc R U
C43 C 0.28145(15) 0.50299(6) 0.49318(7) 0.0260(3) Uani 1 1 d . .
H43A H 0.3572 0.5095 0.5283 0.039 Uiso 1 1 calc R U
H43B H 0.2617 0.4608 0.4895 0.039 Uiso 1 1 calc R U
H43C H 0.1964 0.5237 0.5074 0.039 Uiso 1 1 calc R U

loop_
_atom_site_aniso_label
_atom_site_aniso_U_11
_atom_site_aniso_U_22
_atom_site_aniso_U_33
_atom_site_aniso_U_23
_atom_site_aniso_U_13
_atom_site_aniso_U_12
O1 0.0163(4) 0.0159(4) 0.0215(4) -0.0006(3) 0.0008(3) 0.0021(3)
N1 0.0147(5) 0.0158(5) 0.0199(5) 0.0019(4) -0.0038(4) -0.0019(4)
B1 0.0153(6) 0.0184(7) 0.0150(6) -0.0016(5) -0.0031(5) 0.0003(5)
B2 0.0173(7) 0.0169(7) 0.0164(6) -0.0009(5) -0.0011(5) 0.0032(5)
C1 0.0154(6) 0.0187(6) 0.0174(6) -0.0021(5) -0.0016(5) 0.0039(5)
C2 0.0175(6) 0.0165(6) 0.0200(6) -0.0016(5) -0.0002(5) 0.0025(5)
N2 0.0140(5) 0.0173(5) 0.0154(5) -0.0009(4) 0.0000(4) 0.0004(4)
C3 0.0161(6) 0.0241(7) 0.0252(6) 0.0003(5) 0.0025(5) 0.0014(5)
C4 0.0164(6) 0.0167(6) 0.0162(6) -0.0003(5) -0.0015(5) 0.0009(5)
C5 0.0178(6) 0.0159(6) 0.0294(7) 0.0019(5) -0.0061(5) -0.0027(5)
C6 0.0236(7) 0.0201(7) 0.0397(8) 0.0076(6) -0.0075(6) -0.0023(5)
C7 0.0192(7) 0.0247(7) 0.0360(8) 0.0056(6) -0.0035(6) -0.0049(5)
C8 0.0247(7) 0.0190(6) 0.0331(7) -0.0037(5) -0.0086(6) 0.0002(5)
C9 0.0232(7) 0.0188(6) 0.0228(6) -0.0054(5) -0.0058(5) 0.0022(5)
C10 0.0347(8) 0.0312(8) 0.0265(7) -0.0108(6) -0.0012(6) 0.0027(6)
C11 0.0283(7) 0.0235(7) 0.0263(7) -0.0051(5) -0.0117(6) 0.0025(6)
C12 0.0155(6) 0.0161(6) 0.0200(6) 0.0037(5) -0.0021(5) -0.0026(5)
C13 0.0174(6) 0.0193(6) 0.0243(6) 0.0024(5) -0.0012(5) -0.0002(5)
C14 0.0174(6) 0.0273(7) 0.0322(7) -0.0035(6) -0.0013(5) 0.0042(5)
C15 0.0264(8) 0.0410(9) 0.0361(8) -0.0036(7) 0.0082(6) 0.0059(6)
C16 0.0239(7) 0.0295(8) 0.0505(9) -0.0074(7) -0.0062(7) 0.0076(6)
C17 0.0145(6) 0.0279(7) 0.0324(7) 0.0030(6) -0.0021(5) -0.0011(5)
C18 0.0199(7) 0.0311(7) 0.0286(7) 0.0032(6) -0.0085(5) -0.0059(6)
C19 0.0264(7) 0.0242(7) 0.0195(6) 0.0008(5) -0.0029(5) -0.0036(5)
C20 0.0181(6) 0.0185(6) 0.0182(6) 0.0053(5) 0.0000(5) -0.0028(5)
C21 0.0202(6) 0.0240(7) 0.0174(6) 0.0028(5) 0.0008(5) -0.0001(5)
C22 0.0282(7) 0.0281(7) 0.0223(7) -0.0023(5) 0.0006(5) 0.0012(6)
C23 0.0266(7) 0.0391(8) 0.0257(7) 0.0109(6) 0.0063(6) 0.0019(6)
C24 0.0151(6) 0.0180(6) 0.0131(5) -0.0043(4) -0.0036(4) 0.0013(5)
C25 0.0165(6) 0.0232(6) 0.0212(6) 0.0022(5) 0.0039(5) -0.0004(5)
C26 0.0309(8) 0.0283(7) 0.0209(6) 0.0027(5) 0.0043(6) 0.0001(6)
C27 0.0225(7) 0.0239(7) 0.0299(7) 0.0026(6) 0.0049(5) -0.0029(5)
C28 0.0161(6) 0.0273(7) 0.0278(7) 0.0021(5) 0.0042(5) 0.0024(5)
C29 0.0152(6) 0.0225(6) 0.0190(6) -0.0001(5) 0.0022(5) 0.0029(5)
C30 0.0314(8) 0.0248(7) 0.0204(6) -0.0023(5) 0.0060(5) 0.0075(6)
C31 0.0181(6) 0.0305(7) 0.0256(7) 0.0021(6) -0.0015(5) 0.0056(5)
C32 0.0144(6) 0.0146(6) 0.0186(6) 0.0018(5) -0.0003(5) 0.0010(4)
C33 0.0192(6) 0.0180(6) 0.0195(6) 0.0002(5) -0.0022(5) 0.0004(5)
C34 0.0217(7) 0.0245(7) 0.0216(6) -0.0056(5) -0.0061(5) 0.0023(5)
C35 0.0401(9) 0.0395(9) 0.0239(7) -0.0060(6) -0.0115(6) 0.0043(7)
C36 0.0241(7) 0.0252(7) 0.0355(8) -0.0105(6) -0.0064(6) -0.0010(6)
C37 0.0177(6) 0.0228(7) 0.0281(7) -0.0016(5) -0.0074(5) 0.0022(5)
C38 0.0183(6) 0.0210(6) 0.0332(7) -0.0011(5) -0.0008(5) 0.0055(5)
C39 0.0220(7) 0.0158(6) 0.0239(6) -0.0031(5) 0.0015(5) 0.0011(5)
C40 0.0170(6) 0.0152(6) 0.0190(6) 0.0005(5) -0.0002(5) -0.0016(5)
C41 0.0193(6) 0.0207(6) 0.0210(6) -0.0051(5) -0.0028(5) -0.0001(5)
C42 0.0246(7) 0.0250(7) 0.0264(7) -0.0079(5) -0.0007(5) -0.0048(5)
C43 0.0301(7) 0.0267(7) 0.0209(6) -0.0020(5) -0.0052(5) -0.0009(6)

loop_
_atom_type_symbol
_atom_type_description
_atom_type_scat_dispersion_real
_atom_type_scat_dispersion_imag
_atom_type_scat_source
C C 0.0033 0.0016 'International Tables Vol C Tables 4.2.6.8 and 6.1.1.4'
H H 0.0000 0.0000 'International Tables Vol C Tables 4.2.6.8 and 6.1.1.4'
B B 0.0013 0.0007 'International Tables Vol C Tables 4.2.6.8 and 6.1.1.4'
N N 0.0061 0.0033 'International Tables Vol C Tables 4.2.6.8 and 6.1.1.4'
O O 0.0106 0.0060 'International Tables Vol C Tables 4.2.6.8 and 6.1.1.4'

loop_
_geom_angle_atom_site_label_1
_geom_angle_atom_site_label_2
_geom_angle_atom_site_label_3
_geom_angle
C1 O1 B1 112.74(10)
C12 N1 C5 125.16(10)
C12 N1 C4 118.36(10)
C5 N1 C4 112.67(10)
O1 B1 C4 113.53(11)
O1 B1 B2 103.80(10)
C4 B1 B2 142.07(11)
O1 B1 H1 108.3(6)
C4 B1 H1 114.1(7)
B2 B1 H1 43.7(6)
C24 B2 C2 130.65(11)
C24 B2 B1 129.66(11)
C2 B2 B1 98.14(10)
C24 B2 H1 108.3(8)
C2 B2 H1 107.5(8)
B1 B2 H1 57.8(8)
C2 C1 O1 115.06(11)
C2 C1 C3 131.77(12)
O1 C1 C3 113.09(11)
C1 C2 B2 110.10(11)
C1 C2 H2 124.9
B2 C2 H2 124.9
C24 N2 C32 122.51(10)
C24 N2 C25 115.57(10)
C32 N2 C25 121.91(10)
C1 C3 H3A 109.5
C1 C3 H3B 109.5
H3A C3 H3B 109.5
C1 C3 H3C 109.5
H3A C3 H3C 109.5
H3B C3 H3C 109.5
N1 C4 C9 105.26(10)
N1 C4 B1 110.54(10)
C9 C4 B1 115.21(10)
N1 C4 H4 108.5
C9 C4 H4 108.5
B1 C4 H4 108.5
N1 C5 C6 112.43(11)
N1 C5 C8 102.21(10)
C6 C5 C8 112.00(11)
N1 C5 C7 111.90(11)
C6 C5 C7 107.68(11)
C8 C5 C7 110.65(11)
C5 C6 H6A 109.5
C5 C6 H6B 109.5
H6A C6 H6B 109.5
C5 C6 H6C 109.5
H6A C6 H6C 109.5
H6B C6 H6C 109.5
C5 C7 H7A 109.5
C5 C7 H7B 109.5
H7A C7 H7B 109.5
C5 C7 H7C 109.5
H7A C7 H7C 109.5
H7B C7 H7C 109.5
C5 C8 C9 108.25(10)
C5 C8 H8A 110.0
C9 C8 H8A 110.0
C5 C8 H8B 110.0
C9 C8 H8B 110.0
H8A C8 H8B 108.4
C11 C9 C10 106.80(11)
C11 C9 C8 111.37(11)
C10 C9 C8 110.43(11)
C11 C9 C4 113.68(10)
C10 C9 C4 110.70(11)
C8 C9 C4 103.92(10)
C9 C10 H10A 109.5
C9 C10 H10B 109.5
H10A C10 H10B 109.5
C9 C10 H10C 109.5
H10A C10 H10C 109.5
H10B C10 H10C 109.5
C9 C11 H11A 109.5
C9 C11 H11B 109.5
H11A C11 H11B 109.5
C9 C11 H11C 109.5
H11A C11 H11C 109.5
H11B C11 H11C 109.5
C20 C12 C13 119.15(11)
C20 C12 N1 119.17(11)
C13 C12 N1 121.61(11)
C17 C13 C12 119.22(12)
C17 C13 C14 117.96(12)
C12 C13 C14 122.82(12)
C13 C14 C15 111.57(12)
C13 C14 C16 112.23(12)
C15 C14 C16 109.12(12)
C13 C14 H14 107.9
C15 C14 H14 107.9
C16 C14 H14 107.9
C14 C15 H15A 109.5
C14 C15 H15B 109.5
H15A C15 H15B 109.5
C14 C15 H15C 109.5
H15A C15 H15C 109.5
H15B C15 H15C 109.5
C14 C16 H16A 109.5
C14 C16 H16B 109.5
H16A C16 H16B 109.5
C14 C16 H16C 109.5
H16A C16 H16C 109.5
H16B C16 H16C 109.5
C18 C17 C13 121.34(13)
C18 C17 H17 119.3
C13 C17 H17 119.3
C19 C18 C17 119.54(12)
C19 C18 H18 120.2
C17 C18 H18 120.2
C18 C19 C20 121.44(13)
C18 C19 H19 119.3
C20 C19 H19 119.3
C19 C20 C12 119.31(12)
C19 C20 C21 119.10(12)
C12 C20 C21 121.58(11)
C20 C21 C23 111.18(11)
C20 C21 C22 112.95(11)
C23 C21 C22 109.26(11)
C20 C21 H21 107.8
C23 C21 H21 107.8
C22 C21 H21 107.8
C21 C22 H22A 109.5
C21 C22 H22B 109.5
H22A C22 H22B 109.5
C21 C22 H22C 109.5
H22A C22 H22C 109.5
H22B C22 H22C 109.5
C21 C23 H23A 109.5
C21 C23 H23B 109.5
H23A C23 H23B 109.5
C21 C23 H23C 109.5
H23A C23 H23C 109.5
H23B C23 H23C 109.5
N2 C24 C29 108.39(10)
N2 C24 B2 125.23(11)
C29 C24 B2 126.32(11)
N2 C25 C27 111.81(10)
N2 C25 C28 100.28(10)
C27 C25 C28 111.71(11)
N2 C25 C26 110.98(11)
C27 C25 C26 108.18(11)
C28 C25 C26 113.80(11)
C25 C26 H26A 109.5
C25 C26 H26B 109.5
H26A C26 H26B 109.5
C25 C26 H26C 109.5
H26A C26 H26C 109.5
H26B C26 H26C 109.5
C25 C27 H27A 109.5
C25 C27 H27B 109.5
H27A C27 H27B 109.5
C25 C27 H27C 109.5
H27A C27 H27C 109.5
H27B C27 H27C 109.5
C25 C28 C29 106.99(11)
C25 C28 H28A 110.3
C29 C28 H28A 110.3
C25 C28 H28B 110.3
C29 C28 H28B 110.3
H28A C28 H28B 108.6
C24 C29 C31 113.24(10)
C24 C29 C30 109.14(11)
C31 C29 C30 109.33(11)
C24 C29 C28 103.42(10)
C31 C29 C28 110.43(11)
C30 C29 C28 111.19(11)
C29 C30 H30A 109.5
C29 C30 H30B 109.5
H30A C30 H30B 109.5
C29 C30 H30C 109.5
H30A C30 H30C 109.5
H30B C30 H30C 109.5
C29 C31 H31A 109.5
C29 C31 H31B 109.5
H31A C31 H31B 109.5
C29 C31 H31C 109.5
H31A C31 H31C 109.5
H31B C31 H31C 109.5
C33 C32 C40 121.98(11)
C33 C32 N2 119.38(11)
C40 C32 N2 118.53(11)
C37 C33 C32 117.53(12)
C37 C33 C34 118.56(11)
C32 C33 C34 123.66(11)
C33 C34 C36 110.25(11)
C33 C34 C35 112.72(11)
C36 C34 C35 109.84(12)
C33 C34 H34 108.0
C36 C34 H34 108.0
C35 C34 H34 108.0
C34 C35 H35A 109.5
C34 C35 H35B 109.5
H35A C35 H35B 109.5
C34 C35 H35C 109.5
H35A C35 H35C 109.5
H35B C35 H35C 109.5
C34 C36 H36A 109.5
C34 C36 H36B 109.5
H36A C36 H36B 109.5
C34 C36 H36C 109.5
H36A C36 H36C 109.5
H36B C36 H36C 109.5
C38 C37 C33 121.49(12)
C38 C37 H37 119.3
C33 C37 H37 119.3
C37 C38 C39 119.86(12)
C37 C38 H38 120.1
C39 C38 H38 120.1
C38 C39 C40 121.42(12)
C38 C39 H39 119.3
C40 C39 H39 119.3
C39 C40 C32 117.60(11)
C39 C40 C41 118.76(11)
C32 C40 C41 123.54(11)
C40 C41 C42 111.67(11)
C40 C41 C43 111.50(11)
C42 C41 C43 110.02(11)
C40 C41 H41 107.8
C42 C41 H41 107.8
C43 C41 H41 107.8
C41 C42 H42A 109.5
C41 C42 H42B 109.5
H42A C42 H42B 109.5
C41 C42 H42C 109.5
H42A C42 H42C 109.5
H42B C42 H42C 109.5
C41 C43 H43A 109.5
C41 C43 H43B 109.5
H43A C43 H43B 109.5
C41 C43 H43C 109.5
H43A C43 H43C 109.5
H43B C43 H43C 109.5

loop_
_geom_bond_atom_site_label_1
_geom_bond_atom_site_label_2
_geom_bond_distance
O1 C1 1.3824(15)
O1 B1 1.4064(17)
N1 C12 1.4270(16)
N1 C5 1.4755(16)
N1 C4 1.4878(16)
B1 C4 1.6045(18)
B1 B2 1.721(2)
B1 H1 1.485(17)
B2 C24 1.5295(19)
B2 C2 1.5743(18)
B2 H1 1.213(16)
C1 C2 1.3301(18)
C1 C3 1.4905(18)
C2 H2 0.9500
N2 C24 1.3295(16)
N2 C32 1.4528(16)
N2 C25 1.5167(16)
C3 H3A 0.9800
C3 H3B 0.9800
C3 H3C 0.9800
C4 C9 1.5782(17)
C4 H4 1.0000
C5 C6 1.5248(18)
C5 C8 1.5388(19)
C5 C7 1.539(2)
C6 H6A 0.9800
C6 H6B 0.9800
C6 H6C 0.9800
C7 H7A 0.9800
C7 H7B 0.9800
C7 H7C 0.9800
C8 C9 1.5412(19)
C8 H8A 0.9900
C8 H8B 0.9900
C9 C11 1.5375(19)
C9 C10 1.538(2)
C10 H10A 0.9800
C10 H10B 0.9800
C10 H10C 0.9800
C11 H11A 0.9800
C11 H11B 0.9800
C11 H11C 0.9800
C12 C20 1.4164(18)
C12 C13 1.4188(18)
C13 C17 1.3957(19)
C13 C14 1.5206(19)
C14 C15 1.534(2)
C14 C16 1.541(2)
C14 H14 1.0000
C15 H15A 0.9800
C15 H15B 0.9800
C15 H15C 0.9800
C16 H16A 0.9800
C16 H16B 0.9800
C16 H16C 0.9800
C17 C18 1.383(2)
C17 H17 0.9500
C18 C19 1.381(2)
C18 H18 0.9500
C19 C20 1.3941(19)
C19 H19 0.9500
C20 C21 1.5191(18)
C21 C23 1.5294(18)
C21 C22 1.5334(19)
C21 H21 1.0000
C22 H22A 0.9800
C22 H22B 0.9800
C22 H22C 0.9800
C23 H23A 0.9800
C23 H23B 0.9800
C23 H23C 0.9800
C24 C29 1.5260(17)
C25 C27 1.5257(19)
C25 C28 1.5288(18)
C25 C26 1.5314(18)
C26 H26A 0.9800
C26 H26B 0.9800
C26 H26C 0.9800
C27 H27A 0.9800
C27 H27B 0.9800
C27 H27C 0.9800
C28 C29 1.5402(18)
C28 H28A 0.9900
C28 H28B 0.9900
C29 C31 1.5276(18)
C29 C30 1.5364(18)
C30 H30A 0.9800
C30 H30B 0.9800
C30 H30C 0.9800
C31 H31A 0.9800
C31 H31B 0.9800
C31 H31C 0.9800
C32 C33 1.4033(18)
C32 C40 1.4080(17)
C33 C37 1.3986(18)
C33 C34 1.5199(18)
C34 C36 1.533(2)
C34 C35 1.5336(19)
C34 H34 1.0000
C35 H35A 0.9800
C35 H35B 0.9800
C35 H35C 0.9800
C36 H36A 0.9800
C36 H36B 0.9800
C36 H36C 0.9800
C37 C38 1.3799(19)
C37 H37 0.9500
C38 C39 1.3826(19)
C38 H38 0.9500
C39 C40 1.3955(18)
C39 H39 0.9500
C40 C41 1.5235(17)
C41 C42 1.5334(18)
C41 C43 1.5361(19)
C41 H41 1.0000
C42 H42A 0.9800
C42 H42B 0.9800
C42 H42C 0.9800
C43 H43A 0.9800
C43 H43B 0.9800
C43 H43C 0.9800

loop_
_geom_torsion_atom_site_label_1
_geom_torsion_atom_site_label_2
_geom_torsion_atom_site_label_3
_geom_torsion_atom_site_label_4
_geom_torsion
C1 O1 B1 C4 175.26(10)
C1 O1 B1 B2 2.12(12)
O1 B1 B2 C24 -170.22(12)
C4 B1 B2 C24 20.1(2)
O1 B1 B2 C2 -3.46(11)
C4 B1 B2 C2 -173.19(15)
B1 O1 C1 C2 0.49(15)
B1 O1 C1 C3 -176.76(10)
O1 C1 C2 B2 -3.17(15)
C3 C1 C2 B2 173.45(12)
C24 B2 C2 C1 170.46(13)
B1 B2 C2 C1 3.89(13)
C12 N1 C4 C9 147.05(11)
C5 N1 C4 C9 -12.13(13)
C12 N1 C4 B1 -87.94(13)
C5 N1 C4 B1 112.88(12)
O1 B1 C4 N1 -49.44(13)
B2 B1 C4 N1 119.68(16)
O1 B1 C4 C9 69.71(14)
B2 B1 C4 C9 -121.18(16)
C12 N1 C5 C6 -12.44(18)
C4 N1 C5 C6 145.07(11)
C12 N1 C5 C8 -132.70(12)
C4 N1 C5 C8 24.81(13)
C12 N1 C5 C7 108.88(13)
C4 N1 C5 C7 -93.61(13)
N1 C5 C8 C9 -28.00(13)
C6 C5 C8 C9 -148.56(11)
C7 C5 C8 C9 91.30(13)
C5 C8 C9 C11 -101.52(12)
C5 C8 C9 C10 140.00(12)
C5 C8 C9 C4 21.26(13)
N1 C4 C9 C11 115.21(12)
B1 C4 C9 C11 -6.83(16)
N1 C4 C9 C10 -124.59(11)
B1 C4 C9 C10 113.38(12)
N1 C4 C9 C8 -6.03(13)
B1 C4 C9 C8 -128.07(11)
C5 N1 C12 C20 -98.45(14)
C4 N1 C12 C20 105.20(13)
C5 N1 C12 C13 84.50(16)
C4 N1 C12 C13 -71.85(15)
C20 C12 C13 C17 0.48(18)
N1 C12 C13 C17 177.54(11)
C20 C12 C13 C14 -179.20(11)
N1 C12 C13 C14 -2.15(19)
C17 C13 C14 C15 -67.12(16)
C12 C13 C14 C15 112.57(14)
C17 C13 C14 C16 55.70(16)
C12 C13 C14 C16 -124.61(14)
C12 C13 C17 C18 -0.1(2)
C14 C13 C17 C18 179.63(12)
C13 C17 C18 C19 -0.1(2)
C17 C18 C19 C20 -0.1(2)
C18 C19 C20 C12 0.56(19)
C18 C19 C20 C21 179.50(12)
C13 C12 C20 C19 -0.73(18)
N1 C12 C20 C19 -177.85(11)
C13 C12 C20 C21 -179.63(11)
N1 C12 C20 C21 3.24(17)
C19 C20 C21 C23 -69.53(15)
C12 C20 C21 C23 109.38(14)
C19 C20 C21 C22 53.71(15)
C12 C20 C21 C22 -127.38(12)
C32 N2 C24 C29 179.28(10)
C25 N2 C24 C29 0.54(13)
C32 N2 C24 B2 1.84(18)
C25 N2 C24 B2 -176.91(11)
C2 B2 C24 N2 -14.4(2)
B1 B2 C24 N2 148.17(12)
C2 B2 C24 C29 168.57(12)
B1 B2 C24 C29 -28.8(2)
C24 N2 C25 C27 -132.90(12)
C32 N2 C25 C27 48.35(15)
C24 N2 C25 C28 -14.37(13)
C32 N2 C25 C28 166.87(10)
C24 N2 C25 C26 106.22(12)
C32 N2 C25 C26 -72.54(14)
N2 C25 C28 C29 21.82(12)
C27 C25 C28 C29 140.42(11)
C26 C25 C28 C29 -96.72(13)
N2 C24 C29 C31 133.14(11)
B2 C24 C29 C31 -49.45(16)
N2 C24 C29 C30 -104.82(12)
B2 C24 C29 C30 72.58(15)
N2 C24 C29 C28 13.60(13)
B2 C24 C29 C28 -168.99(11)
C25 C28 C29 C24 -22.39(13)
C25 C28 C29 C31 -143.84(11)
C25 C28 C29 C30 94.61(13)
C24 N2 C32 C33 -85.88(15)
C25 N2 C32 C33 92.78(14)
C24 N2 C32 C40 90.47(14)
C25 N2 C32 C40 -90.86(14)
C40 C32 C33 C37 4.08(18)
N2 C32 C33 C37 -179.69(11)
C40 C32 C33 C34 -170.21(12)
N2 C32 C33 C34 6.01(18)
C37 C33 C34 C36 -63.71(16)
C32 C33 C34 C36 110.53(14)
C37 C33 C34 C35 59.43(17)
C32 C33 C34 C35 -126.33(14)
C32 C33 C37 C38 -2.0(2)
C34 C33 C37 C38 172.62(12)
C33 C37 C38 C39 -0.8(2)
C37 C38 C39 C40 1.6(2)
C38 C39 C40 C32 0.39(19)
C38 C39 C40 C41 -175.96(12)
C33 C32 C40 C39 -3.32(18)
N2 C32 C40 C39 -179.57(11)
C33 C32 C40 C41 172.84(11)
N2 C32 C40 C41 -3.41(17)
C39 C40 C41 C42 -59.21(15)
C32 C40 C41 C42 124.67(13)
C39 C40 C41 C43 64.32(15)
C32 C40 C41 C43 -111.79(14)
